data_7218406
loop_
_publ_author_name
'Xu, Xue-Ting'
'Hou, Ya-Nan'
'Wei, Si-Yue'
'Zhang, Xiao-Xi'
'Bai, Feng-Ying'
'Sun, Li-Xian'
'Shi, Zhan'
'Xing, Yong-Heng'

_publ_section_title
;
 UO22+-amino hybrid materials: structural variation and photocatalysis
 properties
;
_journal_issue 3
_journal_name_full CrystEngComm
_journal_page_first 642
_journal_paper_doi 10.1039/C4CE01473A
_journal_volume 17
_journal_year 2015
_chemical_formula_sum 'C12 H12 N2 O5 U'
_chemical_formula_weight 502.27
_chemical_name_systematic
; 
 ? 
;
_space_group_IT_number 61
_symmetry_cell_setting orthorhombic
_symmetry_space_group_name_Hall '-P 2ac 2ab'
_symmetry_space_group_name_H-M 'P b c a'
_atom_sites_solution_hydrogens geom
_atom_sites_solution_primary direct
_atom_sites_solution_secondary difmap
_audit_creation_method SHELXL-97
_cell_angle_alpha 90.00
_cell_angle_beta 90.00
_cell_angle_gamma 90.00
_cell_formula_units_Z 8
_cell_length_a 11.5887(3)
_cell_length_b 13.7676(4)
_cell_length_c 16.8921(5)
_cell_measurement_reflns_used 2651
_cell_measurement_temperature 293(2)
_cell_measurement_theta_max 26.00
_cell_measurement_theta_min 2.96
_cell_volume 2695.11(13)
_computing_cell_refinement 'Bruker SMART'
_computing_data_collection 'Bruker SMART'
_computing_data_reduction 'Bruker SAINT'
_computing_molecular_graphics 'Bruker SHELXTL'
_computing_publication_material 'Bruker SHELXTL'
_computing_structure_refinement 'SHELXL-97 (Sheldrick, 1997)'
_computing_structure_solution 'SHELXS-97 (Sheldrick, 1990)'
_diffrn_ambient_temperature 293(2)
_diffrn_measured_fraction_theta_full 0.999
_diffrn_measured_fraction_theta_max 0.999
_diffrn_measurement_device_type 'Bruker AXS SMART APEX II CCD'
_diffrn_measurement_method '\w scans'
_diffrn_radiation_monochromator graphite
_diffrn_radiation_source 'fine-focus sealed tube'
_diffrn_radiation_type MoK\a
_diffrn_radiation_wavelength 0.71073
_diffrn_reflns_av_R_equivalents 0.0377
_diffrn_reflns_av_sigmaI/netI 0.0358
_diffrn_reflns_limit_h_max 14
_diffrn_reflns_limit_h_min -14
_diffrn_reflns_limit_k_max 16
_diffrn_reflns_limit_k_min -15
_diffrn_reflns_limit_l_max 20
_diffrn_reflns_limit_l_min -16
_diffrn_reflns_number 9893
_diffrn_reflns_theta_full 26.00
_diffrn_reflns_theta_max 26.00
_diffrn_reflns_theta_min 2.96
_diffrn_standards_decay_% 0
_diffrn_standards_interval_count 0
_diffrn_standards_interval_time 0
_diffrn_standards_number 0
_exptl_absorpt_coefficient_mu 12.065
_exptl_absorpt_correction_T_max 0.2200
_exptl_absorpt_correction_T_min 0.0858
_exptl_absorpt_correction_type multi-scan
_exptl_absorpt_process_details sadabs
_exptl_crystal_colour yellow
_exptl_crystal_density_diffrn 2.476
_exptl_crystal_density_method 'not measured'
_exptl_crystal_description block
_exptl_crystal_F_000 1840
_exptl_crystal_size_max 0.40
_exptl_crystal_size_mid 0.26
_exptl_crystal_size_min 0.18
_refine_diff_density_max 0.887
_refine_diff_density_min -0.942
_refine_diff_density_rms 0.130
_refine_ls_extinction_coef 0.00009(3)
_refine_ls_extinction_expression Fc^*^=kFc[1+0.001xFc^2^\l^3^/sin(2\q)]^-1/4^
_refine_ls_extinction_method SHELXL
_refine_ls_goodness_of_fit_ref 1.038
_refine_ls_hydrogen_treatment mixed
_refine_ls_matrix_type full
_refine_ls_number_parameters 183
_refine_ls_number_reflns 2651
_refine_ls_number_restraints 0
_refine_ls_restrained_S_all 1.038
_refine_ls_R_factor_all 0.0462
_refine_ls_R_factor_gt 0.0294
_refine_ls_shift/su_max 0.002
_refine_ls_shift/su_mean 0.000
_refine_ls_structure_factor_coef Fsqd
_refine_ls_weighting_details 'calc w=1/[\s^2^(Fo^2^)+(0.0227P)^2^+3.0474P] where P=(Fo^2^+2Fc^2^)/3'
_refine_ls_weighting_scheme calc
_refine_ls_wR_factor_gt 0.0566
_refine_ls_wR_factor_ref 0.0620
_reflns_number_gt 2033
_reflns_number_total 2651
_reflns_threshold_expression >2sigma(I)
_cod_data_source_file c4ce01473a2.cif
_cod_data_source_block 2
_cod_depositor_comments
;
The following automatic conversions were performed:

'_symmetry_cell_setting' value 'Orthorhombic' changed to
'orthorhombic' according to
/usr/data/users/saulius/crontab/automatic-downloads/rss-feeds/RSC/lib/dictionaries/cif_core.dic
dictionary named 'cif_core.dic' version 2.4.2 from 2011-04-26.

Automatic conversion script
Id: cif_fix_values 2827 2014-09-09 07:05:25Z andrius 

 Adding full bibliography for 7218406--7218409.cif.
;
_cod_original_sg_symbol_H-M Pbca
_cod_database_code 7218406

loop_
_symmetry_equiv_pos_as_xyz
'x, y, z'
'-x+1/2, -y, z+1/2'
'-x, y+1/2, -z+1/2'
'x+1/2, -y+1/2, -z'
'-x, -y, -z'
'x-1/2, y, -z-1/2'
'x, -y-1/2, z-1/2'
'-x-1/2, y-1/2, z'

loop_
_atom_site_label
_atom_site_type_symbol
_atom_site_fract_x
_atom_site_fract_y
_atom_site_fract_z
_atom_site_U_iso_or_equiv
_atom_site_adp_type
_atom_site_occupancy
_atom_site_symmetry_multiplicity
_atom_site_calc_flag
_atom_site_refinement_flags
U1 U 0.080782(18) 0.031154(16) 0.612884(13) 0.03680(10) Uani 1 1 d .
C1 C -0.1354(5) 0.2005(4) 0.5797(4) 0.0451(16) Uani 1 1 d .
H1 H -0.1205 0.1770 0.5291 0.054 Uiso 1 1 calc R
C2 C -0.2162(5) 0.2743(4) 0.5881(5) 0.0520(18) Uani 1 1 d .
H2 H -0.2542 0.2997 0.5442 0.062 Uiso 1 1 calc R
C3 C -0.2383(6) 0.3089(5) 0.6625(6) 0.059(2) Uani 1 1 d .
H3 H -0.2929 0.3576 0.6703 0.071 Uiso 1 1 calc R
C4 C -0.1789(5) 0.2708(5) 0.7254(4) 0.0517(18) Uani 1 1 d .
H4 H -0.1922 0.2942 0.7762 0.062 Uiso 1 1 calc R
C5 C -0.0990(4) 0.1971(4) 0.7134(4) 0.0338(14) Uani 1 1 d .
C6 C -0.0295(5) 0.1578(4) 0.7788(4) 0.0343(14) Uani 1 1 d .
C7 C -0.0556(6) 0.1767(5) 0.8579(4) 0.0527(18) Uani 1 1 d .
H7 H -0.1191 0.2147 0.8711 0.063 Uiso 1 1 calc R
C8 C 0.0132(6) 0.1387(6) 0.9161(4) 0.061(2) Uani 1 1 d .
H8 H -0.0040 0.1508 0.9690 0.074 Uiso 1 1 calc R
C9 C 0.1065(6) 0.0835(5) 0.8969(4) 0.0545(18) Uani 1 1 d .
H9 H 0.1543 0.0582 0.9361 0.065 Uiso 1 1 calc R
C10 C 0.1284(5) 0.0661(4) 0.8178(4) 0.0413(15) Uani 1 1 d .
H10 H 0.1923 0.0286 0.8045 0.050 Uiso 1 1 calc R
C11 C 0.2963(5) -0.0669(4) 0.6337(4) 0.0356(14) Uani 1 1 d .
C12 C 0.4057(5) -0.1206(5) 0.6456(4) 0.0507(18) Uani 1 1 d .
H12A H 0.3945 -0.1877 0.6322 0.076 Uiso 1 1 calc R
H12B H 0.4290 -0.1155 0.7000 0.076 Uiso 1 1 calc R
H12C H 0.4644 -0.0934 0.6122 0.076 Uiso 1 1 calc R
O1 O 0.1573(5) 0.1334(4) 0.5773(4) 0.090(2) Uani 1 1 d .
O2 O 0.0071(4) -0.0667(3) 0.6574(4) 0.0642(15) Uani 1 1 d .
O3 O 0.0476(7) -0.0313(7) 0.4901(4) 0.197(6) Uani 1 1 d .
O4 O 0.2580(4) -0.0112(3) 0.6862(2) 0.0453(10) Uani 1 1 d .
O5 O 0.2389(4) -0.0802(4) 0.5725(3) 0.0661(15) Uani 1 1 d .
N1 N -0.0780(4) 0.1615(3) 0.6404(3) 0.0338(11) Uani 1 1 d .
N2 N 0.0614(4) 0.1008(3) 0.7588(3) 0.0306(11) Uani 1 1 d .

loop_
_atom_site_aniso_label
_atom_site_aniso_U_11
_atom_site_aniso_U_22
_atom_site_aniso_U_33
_atom_site_aniso_U_23
_atom_site_aniso_U_13
_atom_site_aniso_U_12
U1 0.03823(14) 0.05060(16) 0.02159(14) -0.00350(11) -0.00052(11) 0.01577(10)
C1 0.040(3) 0.055(4) 0.041(4) 0.004(3) -0.004(3) 0.002(3)
C2 0.044(4) 0.044(4) 0.068(5) 0.013(4) -0.016(4) 0.002(3)
C3 0.042(3) 0.045(4) 0.091(6) -0.016(4) -0.006(4) 0.015(3)
C4 0.043(4) 0.057(4) 0.054(5) -0.022(4) -0.001(4) 0.011(3)
C5 0.028(3) 0.033(3) 0.040(4) -0.008(3) 0.005(3) 0.000(2)
C6 0.037(3) 0.035(3) 0.031(4) -0.007(3) 0.004(3) -0.008(3)
C7 0.048(4) 0.071(4) 0.039(4) -0.012(4) 0.009(4) 0.005(3)
C8 0.068(5) 0.087(5) 0.029(4) -0.011(4) 0.004(4) 0.004(4)
C9 0.071(5) 0.065(4) 0.027(4) -0.003(4) -0.011(4) -0.006(4)
C10 0.044(3) 0.047(3) 0.033(4) -0.001(3) -0.006(3) 0.002(3)
C11 0.033(3) 0.038(3) 0.036(4) 0.003(3) 0.002(3) 0.003(3)
C12 0.043(4) 0.059(4) 0.050(4) -0.008(4) -0.004(3) 0.008(3)
O1 0.079(4) 0.085(4) 0.106(5) 0.068(4) 0.055(4) 0.031(3)
O2 0.046(2) 0.040(2) 0.107(5) -0.017(3) 0.008(3) -0.009(2)
O3 0.196(8) 0.313(12) 0.081(5) -0.122(7) -0.089(6) 0.207(8)
O4 0.041(2) 0.059(2) 0.036(2) -0.012(2) -0.002(2) 0.010(2)
O5 0.059(3) 0.097(4) 0.042(3) -0.028(3) -0.017(3) 0.044(3)
N1 0.028(2) 0.040(3) 0.034(3) 0.001(2) 0.002(2) 0.004(2)
N2 0.036(2) 0.028(2) 0.028(3) -0.004(2) -0.001(2) -0.003(2)

loop_
_atom_type_symbol
_atom_type_description
_atom_type_scat_dispersion_real
_atom_type_scat_dispersion_imag
_atom_type_scat_source
C C 0.0033 0.0016 'International Tables Vol C Tables 4.2.6.8 and 6.1.1.4'
H H 0.0000 0.0000 'International Tables Vol C Tables 4.2.6.8 and 6.1.1.4'
N N 0.0061 0.0033 'International Tables Vol C Tables 4.2.6.8 and 6.1.1.4'
O O 0.0106 0.0060 'International Tables Vol C Tables 4.2.6.8 and 6.1.1.4'
U U -9.6767 9.6646 'International Tables Vol C Tables 4.2.6.8 and 6.1.1.4'

loop_
_geom_angle_atom_site_label_1
_geom_angle_atom_site_label_2
_geom_angle_atom_site_label_3
_geom_angle
_geom_angle_site_symmetry_1
_geom_angle_site_symmetry_3
O2 U1 O1 174.6(3) . .
O2 U1 O3 91.0(4) . .
O1 U1 O3 94.3(4) . .
O2 U1 O3 90.6(4) . 5_556
O1 U1 O3 93.8(4) . 5_556
O3 U1 O3 36.7(3) . 5_556
O2 U1 O4 90.47(19) . .
O1 U1 O4 86.7(2) . .
O3 U1 O4 120.55(17) . .
O3 U1 O4 157.26(17) 5_556 .
O2 U1 O5 90.2(2) . .
O1 U1 O5 91.6(2) . .
O3 U1 O5 69.01(17) . .
O3 U1 O5 105.72(18) 5_556 .
O4 U1 O5 51.56(15) . .
O2 U1 N1 96.19(17) . .
O1 U1 N1 82.35(18) . .
O3 U1 N1 107.60(17) . .
O3 U1 N1 71.16(18) 5_556 .
O4 U1 N1 131.24(14) . .
O5 U1 N1 172.92(17) . .
O2 U1 N2 80.7(2) . .
O1 U1 N2 94.0(2) . .
O3 U1 N2 165.4(2) . .
O3 U1 N2 130.57(18) 5_556 .
O4 U1 N2 71.95(13) . .
O5 U1 N2 122.72(14) . .
N1 U1 N2 61.74(14) . .
N1 C1 C2 123.4(7) . .
C3 C2 C1 118.4(7) . .
C2 C3 C4 119.0(6) . .
C3 C4 C5 120.1(7) . .
N1 C5 C4 121.3(6) . .
N1 C5 C6 117.1(5) . .
C4 C5 C6 121.6(6) . .
N2 C6 C7 121.0(6) . .
N2 C6 C5 116.8(5) . .
C7 C6 C5 122.2(6) . .
C8 C7 C6 119.4(6) . .
C9 C8 C7 120.4(7) . .
C8 C9 C10 118.2(7) . .
N2 C10 C9 123.2(6) . .
O5 C11 O4 119.3(5) . .
O5 C11 C12 119.7(6) . .
O4 C11 C12 120.9(6) . .
O3 O3 U1 72.1(5) 5_556 .
O3 O3 U1 71.2(5) 5_556 5_556
U1 O3 U1 143.3(3) . 5_556
C11 O4 U1 94.8(3) . .
C11 O5 U1 94.3(4) . .
C1 N1 C5 117.8(5) . .
C1 N1 U1 119.3(4) . .
C5 N1 U1 122.6(4) . .
C10 N2 C6 117.8(5) . .
C10 N2 U1 120.5(4) . .
C6 N2 U1 120.5(4) . .

loop_
_geom_bond_atom_site_label_1
_geom_bond_atom_site_label_2
_geom_bond_distance
_geom_bond_site_symmetry_2
U1 O2 1.763(5) .
U1 O1 1.769(5) .
U1 O3 2.278(6) .
U1 O3 2.289(6) 5_556
U1 O4 2.468(4) .
U1 O5 2.485(4) .
U1 N1 2.613(4) .
U1 N2 2.654(5) .
C1 N1 1.335(8) .
C1 C2 1.389(8) .
C2 C3 1.369(11) .
C3 C4 1.371(10) .
C4 C5 1.389(8) .
C5 N1 1.348(7) .
C5 C6 1.471(8) .
C6 N2 1.356(7) .
C6 C7 1.395(9) .
C7 C8 1.368(10) .
C8 C9 1.362(9) .
C9 C10 1.382(9) .
C10 N2 1.351(7) .
C11 O5 1.244(7) .
C11 O4 1.252(7) .
C11 C12 1.481(8) .
O3 O3 1.438(11) 5_556
O3 U1 2.289(6) 5_556
